data_4305588
loop_
_publ_author_name
'Ru-Yin Li'
'Xin-Yi Wang'
'Tao Liu'
'Hong-Bin Xu'
'Fei Zhao'
'Zhe-Ming Wang'
'Song Gao'

_publ_section_title
;
Synthesis, Structure, and Magnetism of Three Azido-Bridged Co2+ Compounds
with a Flexible Coligand 1,2-(Tetrazole-1-yl)ethane
;
_journal_name_full 'Inorganic Chemistry'
_journal_page_first 8134
_journal_page_last 8142
_journal_paper_doi 10.1021/ic800570a
_journal_volume 47
_journal_year 2008
_chemical_formula_sum 'C8 H12 Co N22'
_chemical_formula_weight 475.33
_chemical_name_systematic
; 
 ? 
;
_space_group_IT_number 14
_symmetry_cell_setting monoclinic
_symmetry_space_group_name_Hall '-P 2ybc'
_symmetry_space_group_name_H-M 'P 1 21/c 1'
_atom_sites_solution_hydrogens geom
_atom_sites_solution_primary direct
_atom_sites_solution_secondary difmap
_audit_creation_method SHELXL-97
_cell_angle_alpha 90.00
_cell_angle_beta 101.1850(1)
_cell_angle_gamma 90.00
_cell_formula_units_Z 2
_cell_length_a 15.1781(2)
_cell_length_b 6.2444(2)
_cell_length_c 9.8825(5)
_cell_measurement_reflns_used 9508
_cell_measurement_temperature 293(2)
_cell_measurement_theta_max 27.485
_cell_measurement_theta_min 3.395
_cell_volume 918.85(6)
_computing_cell_refinement 'HKL Scalepack (Otwinowski & Minor, 1997)'
_computing_data_collection 'KappaCCD (Nonius B. V., 1998)'
_computing_data_reduction 'HKL Denzo (Otwinowski & Minor, 1997) & maXus (Mackay et al., 1998)'
_computing_molecular_graphics 'Bruker SHELXTL V5.1 (Sheldrick, 1998)'
_computing_publication_material 'SHELXL-97 (Sheldrick, 1997)'
_computing_structure_refinement 'SHELXL-97 (Sheldrick, 1997)'
_computing_structure_solution 'SHELXS-97 (Sheldrick, 1997)'
_diffrn_ambient_temperature 293(2)
_diffrn_detector_area_resol_mean 9
_diffrn_measured_fraction_theta_full 0.998
_diffrn_measured_fraction_theta_max 0.998
_diffrn_measurement_device_type 'NONIUS KappaCCD Diffractometer'
_diffrn_measurement_method CCD
_diffrn_radiation_monochromator graphite
_diffrn_radiation_source 'fine-focus sealed tube'
_diffrn_radiation_type MoK\a
_diffrn_radiation_wavelength 0.71073
_diffrn_reflns_av_R_equivalents 0.0567
_diffrn_reflns_av_sigmaI/netI 0.0433
_diffrn_reflns_limit_h_max 19
_diffrn_reflns_limit_h_min -19
_diffrn_reflns_limit_k_max 8
_diffrn_reflns_limit_k_min -8
_diffrn_reflns_limit_l_max 12
_diffrn_reflns_limit_l_min -12
_diffrn_reflns_number 16061
_diffrn_reflns_theta_full 27.48
_diffrn_reflns_theta_max 27.48
_diffrn_reflns_theta_min 3.54
_exptl_absorpt_coefficient_mu 0.988
_exptl_absorpt_correction_T_max 0.973
_exptl_absorpt_correction_T_min 0.872
_exptl_absorpt_correction_type multi-scan
_exptl_absorpt_process_details '(Blessing, 1995, 1997)'
_exptl_crystal_colour pink
_exptl_crystal_density_diffrn 1.718
_exptl_crystal_density_method 'not measured'
_exptl_crystal_description piece
_exptl_crystal_F_000 482
_exptl_crystal_size_max 0.15
_exptl_crystal_size_mid 0.06
_exptl_crystal_size_min 0.01
_refine_diff_density_max 0.548
_refine_diff_density_min -0.712
_refine_diff_density_rms 0.084
_refine_ls_extinction_method none
_refine_ls_goodness_of_fit_ref 1.063
_refine_ls_hydrogen_treatment constr
_refine_ls_matrix_type full
_refine_ls_number_parameters 142
_refine_ls_number_reflns 2105
_refine_ls_number_restraints 0
_refine_ls_restrained_S_all 1.063
_refine_ls_R_factor_all 0.0666
_refine_ls_R_factor_gt 0.0434
_refine_ls_shift/su_max 0.000
_refine_ls_shift/su_mean 0.000
_refine_ls_structure_factor_coef Fsqd
_refine_ls_weighting_details 'calc w=1/[\s^2^(Fo^2^)+(0.0764P)^2^+0.2361P] where P=(Fo^2^+2Fc^2^)/3'
_refine_ls_weighting_scheme calc
_refine_ls_wR_factor_gt 0.1198
_refine_ls_wR_factor_ref 0.1293
_reflns_number_gt 1527
_reflns_number_total 2105
_reflns_threshold_expression >2sigma(I)
_cod_data_source_file ic800570a-file002_2.cif
_cod_data_source_block 2-Co
_cod_database_code 4305588

loop_
_symmetry_equiv_pos_as_xyz
'x, y, z'
'-x, y+1/2, -z+1/2'
'-x, -y, -z'
'x, -y-1/2, z-1/2'

loop_
_atom_site_label
_atom_site_type_symbol
_atom_site_fract_x
_atom_site_fract_y
_atom_site_fract_z
_atom_site_U_iso_or_equiv
_atom_site_adp_type
_atom_site_occupancy
_atom_site_symmetry_multiplicity
_atom_site_calc_flag
_atom_site_refinement_flags
_atom_site_disorder_assembly
_atom_site_disorder_group
Co1 Co 0.0000 0.0000 0.0000 0.0246(2) Uani 1 2 d S . .
N2 N 0.05405(15) -0.2803(4) -0.2347(2) 0.0261(5) Uani 1 1 d . . .
N7 N 0.20362(16) 0.4460(4) -0.0381(3) 0.0292(5) Uani 1 1 d . . .
N5 N 0.16360(17) 0.1454(4) -0.1303(3) 0.0377(6) Uani 1 1 d . . .
N4 N 0.11231(15) 0.1848(4) -0.0328(2) 0.0291(5) Uani 1 1 d . . .
N8 N 0.37859(16) 0.4919(4) 0.1480(3) 0.0306(6) Uani 1 1 d . . .
N1 N 0.02714(17) -0.2414(4) -0.1349(3) 0.0373(6) Uani 1 1 d . . .
N6 N 0.21861(17) 0.3025(4) -0.1334(3) 0.0394(6) Uani 1 1 d . . .
C1 C 0.13907(19) 0.3711(5) 0.0216(3) 0.0314(7) Uani 1 1 d . . .
H1 H 0.1163 0.4395 0.0911 0.038 Uiso 1 1 calc R . .
C3 C 0.35296(19) 0.6123(5) 0.0202(3) 0.0348(7) Uani 1 1 d . . .
H3A H 0.3722 0.5349 -0.0540 0.042 Uiso 1 1 calc R . .
H3B H 0.3834 0.7497 0.0299 0.042 Uiso 1 1 calc R . .
N11 N 0.4067(2) 0.4381(5) 0.3629(3) 0.0481(7) Uani 1 1 d . . .
C4 C 0.3734(2) 0.5735(5) 0.2704(3) 0.0300(6) Uani 1 1 d . . .
H4 H 0.3496 0.7064 0.2859 0.036 Uiso 1 1 calc R . .
N10 N 0.4347(2) 0.2612(5) 0.3038(3) 0.0513(8) Uani 1 1 d . . .
C2 C 0.2527(2) 0.6486(5) -0.0168(3) 0.0360(7) Uani 1 1 d . . .
H2A H 0.2334 0.7280 0.0567 0.043 Uiso 1 1 calc R . .
H2B H 0.2387 0.7338 -0.1003 0.043 Uiso 1 1 calc R . .
N9 N 0.4168(2) 0.3003(6) 0.1698(4) 0.0644(9) Uani 1 1 d . . .
N3 N 0.08272(17) -0.3271(4) -0.3329(2) 0.0351(6) Uani 1 1 d . . .

loop_
_atom_site_aniso_label
_atom_site_aniso_U_11
_atom_site_aniso_U_22
_atom_site_aniso_U_33
_atom_site_aniso_U_23
_atom_site_aniso_U_13
_atom_site_aniso_U_12
Co1 0.0299(3) 0.0253(3) 0.0199(3) 0.0000(2) 0.0078(2) -0.0022(2)
N2 0.0281(12) 0.0231(12) 0.0258(12) -0.0015(9) 0.0022(10) -0.0019(10)
N7 0.0275(12) 0.0276(13) 0.0317(12) 0.0021(10) 0.0038(10) -0.0018(10)
N5 0.0378(14) 0.0364(15) 0.0431(14) -0.0070(12) 0.0182(12) -0.0049(12)
N4 0.0330(13) 0.0280(13) 0.0282(12) 0.0008(10) 0.0108(10) -0.0024(10)
N8 0.0274(12) 0.0329(14) 0.0305(13) 0.0015(10) 0.0034(10) -0.0007(11)
N1 0.0462(15) 0.0354(15) 0.0335(14) -0.0103(11) 0.0158(12) -0.0046(12)
N6 0.0360(14) 0.0396(16) 0.0472(15) -0.0059(13) 0.0197(12) -0.0067(12)
C1 0.0363(16) 0.0326(17) 0.0273(14) -0.0005(12) 0.0111(12) -0.0044(13)
C3 0.0321(15) 0.0370(18) 0.0348(15) 0.0065(13) 0.0051(12) -0.0061(13)
N11 0.0498(17) 0.060(2) 0.0339(15) -0.0032(14) 0.0056(13) -0.0048(15)
C4 0.0398(16) 0.0270(14) 0.0246(14) -0.0068(12) 0.0101(12) -0.0005(13)
N10 0.0528(18) 0.061(2) 0.0383(15) 0.0151(14) 0.0061(13) 0.0153(16)
C2 0.0354(16) 0.0260(16) 0.0443(17) 0.0039(13) 0.0019(13) -0.0059(13)
N9 0.065(2) 0.067(2) 0.061(2) 0.0032(18) 0.0122(16) 0.0098(19)
N3 0.0381(14) 0.0424(16) 0.0266(12) -0.0069(11) 0.0103(10) -0.0023(12)

loop_
_atom_type_symbol
_atom_type_description
_atom_type_scat_dispersion_real
_atom_type_scat_dispersion_imag
_atom_type_scat_source
C C 0.0033 0.0016 'International Tables Vol C Tables 4.2.6.8 and 6.1.1.4'
H H 0.0000 0.0000 'International Tables Vol C Tables 4.2.6.8 and 6.1.1.4'
N N 0.0061 0.0033 'International Tables Vol C Tables 4.2.6.8 and 6.1.1.4'
Co Co 0.3494 0.9721 'International Tables Vol C Tables 4.2.6.8 and 6.1.1.4'

loop_
_geom_angle_atom_site_label_1
_geom_angle_atom_site_label_2
_geom_angle_atom_site_label_3
_geom_angle
_geom_angle_site_symmetry_1
_geom_angle_site_symmetry_3
_geom_angle_publ_flag
N1 Co1 N1 180.00(14) 3 . ?
N1 Co1 N4 91.77(9) 3 3 ?
N1 Co1 N4 88.23(9) . 3 ?
N1 Co1 N4 88.23(9) 3 . ?
N1 Co1 N4 91.77(9) . . ?
N4 Co1 N4 180.00(16) 3 . ?
N1 Co1 N3 88.29(10) 3 2_554 ?
N1 Co1 N3 91.71(10) . 2_554 ?
N4 Co1 N3 91.34(9) 3 2_554 ?
N4 Co1 N3 88.66(9) . 2_554 ?
N1 Co1 N3 91.71(10) 3 4_556 ?
N1 Co1 N3 88.29(10) . 4_556 ?
N4 Co1 N3 88.66(9) 3 4_556 ?
N4 Co1 N3 91.34(9) . 4_556 ?
N3 Co1 N3 180.00(17) 2_554 4_556 ?
N1 N2 N3 177.3(3) . . ?
C1 N7 N6 108.4(2) . . ?
C1 N7 C2 129.9(3) . . ?
N6 N7 C2 121.6(2) . . ?
N6 N5 N4 109.7(2) . . ?
C1 N4 N5 105.9(2) . . ?
C1 N4 Co1 127.58(19) . . ?
N5 N4 Co1 125.97(18) . . ?
N9 N8 C4 107.4(3) . . ?
N9 N8 C3 129.8(3) . . ?
C4 N8 C3 122.6(3) . . ?
N2 N1 Co1 146.1(2) . . ?
N5 N6 N7 106.9(2) . . ?
N4 C1 N7 109.1(3) . . ?
N4 C1 H1 125.4 . . ?
N7 C1 H1 125.4 . . ?
N8 C3 C2 112.0(2) . . ?
N8 C3 H3A 109.2 . . ?
C2 C3 H3A 109.2 . . ?
N8 C3 H3B 109.2 . . ?
C2 C3 H3B 109.2 . . ?
H3A C3 H3B 107.9 . . ?
C4 N11 N10 110.2(3) . . ?
N11 C4 N8 108.2(3) . . ?
N11 C4 H4 125.9 . . ?
N8 C4 H4 125.9 . . ?
N9 N10 N11 105.1(3) . . ?
N7 C2 C3 111.4(2) . . ?
N7 C2 H2A 109.3 . . ?
C3 C2 H2A 109.3 . . ?
N7 C2 H2B 109.3 . . ?
C3 C2 H2B 109.3 . . ?
H2A C2 H2B 108.0 . . ?
N10 N9 N8 109.1(3) . . ?
N2 N3 Co1 120.2(2) . 2_544 ?

loop_
_geom_bond_atom_site_label_1
_geom_bond_atom_site_label_2
_geom_bond_distance
_geom_bond_site_symmetry_2
_geom_bond_publ_flag
Co1 N1 2.105(2) 3 ?
Co1 N1 2.105(2) . ?
Co1 N4 2.135(2) 3 ?
Co1 N4 2.135(2) . ?
Co1 N3 2.160(2) 2_554 ?
Co1 N3 2.160(2) 4_556 ?
N2 N1 1.164(3) . ?
N2 N3 1.174(3) . ?
N7 C1 1.323(3) . ?
N7 N6 1.351(4) . ?
N7 C2 1.462(4) . ?
N5 N6 1.293(3) . ?
N5 N4 1.374(3) . ?
N4 C1 1.312(4) . ?
N8 N9 1.329(4) . ?
N8 C4 1.329(4) . ?
N8 C3 1.456(4) . ?
C1 H1 0.9300 . ?
C3 C2 1.512(4) . ?
C3 H3A 0.9700 . ?
C3 H3B 0.9700 . ?
N11 C4 1.276(4) . ?
N11 N10 1.356(4) . ?
C4 H4 0.9300 . ?
N10 N9 1.322(4) . ?
C2 H2A 0.9700 . ?
C2 H2B 0.9700 . ?
N3 Co1 2.160(2) 2_544 ?
